data_7001855
loop_
_publ_author_name
'Santillan, Guillermo A.'
'Carrano, Carl J.'

_publ_section_title
;
 Self assembly of silver(i) coordination polymers formed through
 hydrogen bonding with a new ditopic heteroscorpionate ligand
;
_journal_issue 33
_journal_name_full 'Dalton Transactions'
_journal_page_first 6599
_journal_page_last 6605
_journal_paper_doi 10.1039/b906047b
_journal_year 2009
_chemical_formula_sum 'C18 H24 N4 O3'
_chemical_formula_weight 344.41
_chemical_name_systematic
;
?
;
_space_group_IT_number 2
_symmetry_cell_setting triclinic
_symmetry_space_group_name_Hall '-P 1'
_symmetry_space_group_name_H-M 'P -1'
_atom_sites_solution_hydrogens geom
_atom_sites_solution_primary direct
_atom_sites_solution_secondary difmap
_audit_creation_method SHELXL-97
_cell_angle_alpha 80.3380(10)
_cell_angle_beta 77.7700(10)
_cell_angle_gamma 88.9180(10)
_cell_formula_units_Z 2
_cell_length_a 7.8522(2)
_cell_length_b 9.8917(2)
_cell_length_c 12.2509(3)
_cell_measurement_reflns_used 8681
_cell_measurement_temperature 273(2)
_cell_measurement_theta_max 31.75
_cell_measurement_theta_min 2.48
_cell_volume 916.62(4)
_computing_cell_refinement 'Bruker SMART'
_computing_data_collection 'Bruker SMART'
_computing_data_reduction 'Bruker SAINT'
_computing_molecular_graphics 'Bruker SHELXTL'
_computing_publication_material 'Bruker SHELXTL'
_computing_structure_refinement 'SHELXL-97 (Sheldrick, 1997)'
_computing_structure_solution 'SHELXS-97 (Sheldrick, 1990)'
_diffrn_ambient_temperature 273(2)
_diffrn_measured_fraction_theta_full 0.997
_diffrn_measured_fraction_theta_max 0.997
_diffrn_measurement_device_type 'CCD area detector'
_diffrn_measurement_method 'phi and omega scans'
_diffrn_radiation_monochromator graphite
_diffrn_radiation_source 'fine-focus sealed tube'
_diffrn_radiation_type MoK\a
_diffrn_radiation_wavelength 0.71073
_diffrn_reflns_av_R_equivalents 0.0285
_diffrn_reflns_av_sigmaI/netI 0.0265
_diffrn_reflns_limit_h_max 11
_diffrn_reflns_limit_h_min -11
_diffrn_reflns_limit_k_max 14
_diffrn_reflns_limit_k_min -14
_diffrn_reflns_limit_l_max 13
_diffrn_reflns_limit_l_min -18
_diffrn_reflns_number 21884
_diffrn_reflns_theta_full 31.77
_diffrn_reflns_theta_max 31.77
_diffrn_reflns_theta_min 2.48
_exptl_absorpt_coefficient_mu 0.087
_exptl_absorpt_correction_type multi-scan
_exptl_absorpt_process_details SADABS
_exptl_crystal_colour colorless
_exptl_crystal_density_diffrn 1.248
_exptl_crystal_density_meas ?
_exptl_crystal_density_method .
_exptl_crystal_description block
_exptl_crystal_F_000 368
_exptl_crystal_size_max 0.5
_exptl_crystal_size_mid 0.4
_exptl_crystal_size_min 0.3
_refine_diff_density_max 0.422
_refine_diff_density_min -0.323
_refine_diff_density_rms 0.063
_refine_ls_extinction_method none
_refine_ls_goodness_of_fit_ref 1.052
_refine_ls_hydrogen_treatment constr
_refine_ls_matrix_type full
_refine_ls_number_parameters 235
_refine_ls_number_reflns 6243
_refine_ls_number_restraints 2
_refine_ls_restrained_S_all 1.052
_refine_ls_R_factor_all 0.0886
_refine_ls_R_factor_gt 0.0637
_refine_ls_shift/su_max 0.012
_refine_ls_shift/su_mean 0.001
_refine_ls_structure_factor_coef Fsqd
_refine_ls_weighting_details 'calc w=1/[\s^2^(Fo^2^)+(0.1277P)^2^+0.1413P] where P=(Fo^2^+2Fc^2^)/3'
_refine_ls_weighting_scheme calc
_refine_ls_wR_factor_gt 0.1945
_refine_ls_wR_factor_ref 0.2163
_reflns_number_gt 4303
_reflns_number_total 6243
_reflns_threshold_expression >2sigma(I)
_cod_data_source_file b906047b.txt
_cod_data_source_block justin92
_cod_depositor_comments
;
The following automatic conversions were performed:
'_symmetry_cell_setting' value 'Triclinic' changed to 'triclinic'
according to '/home/saulius/struct/CIF-dictionaries/cif_core.dic'
dictionary named 'cif_core.dic' version 2.4.1 from 2010-06-29.

Automatic conversion script
Id: cif_fix_enum 1527 2010-12-29 10:47:43Z saulius 
;
_cod_original_sg_symbol_H-M P-1
_cod_database_code 7001855

loop_
_symmetry_equiv_pos_as_xyz
'x, y, z'
'-x, -y, -z'

loop_
_atom_site_label
_atom_site_type_symbol
_atom_site_fract_x
_atom_site_fract_y
_atom_site_fract_z
_atom_site_U_iso_or_equiv
_atom_site_adp_type
_atom_site_occupancy
_atom_site_symmetry_multiplicity
_atom_site_calc_flag
_atom_site_refinement_flags
_atom_site_disorder_assembly
_atom_site_disorder_group
N1 N 0.23548(16) 0.23991(12) 0.12054(10) 0.0358(3) Uani 1 1 d . . .
N2 N 0.19890(17) 0.15088(14) 0.05455(11) 0.0402(3) Uani 1 1 d . . .
N3 N 0.47226(15) 0.22404(12) 0.21781(10) 0.0337(3) Uani 1 1 d . . .
N4 N 0.51271(17) 0.28175(13) 0.30308(11) 0.0381(3) Uani 1 1 d . . .
O1 O 0.05738(17) -0.35559(12) 0.40372(12) 0.0531(3) Uani 1 1 d . . .
H1A H 0.1372 -0.4094 0.4086 0.080 Uiso 1 1 calc R . .
O2 O -0.16014(15) -0.15864(13) 0.42388(12) 0.0521(3) Uani 1 1 d . . .
C1 C 0.2663(4) 0.49115(19) 0.1242(2) 0.0692(6) Uani 1 1 d . . .
H1B H 0.2912 0.4574 0.1972 0.104 Uiso 1 1 calc R . .
H1C H 0.1653 0.5478 0.1330 0.104 Uiso 1 1 calc R . .
H1D H 0.3641 0.5442 0.0775 0.104 Uiso 1 1 calc R . .
C2 C 0.2323(2) 0.37349(16) 0.06997(15) 0.0454(4) Uani 1 1 d . . .
C3 C 0.1908(3) 0.3697(2) -0.03258(16) 0.0542(4) Uani 1 1 d . . .
H3A H 0.1781 0.4444 -0.0873 0.065 Uiso 1 1 calc R . .
C4 C 0.1713(2) 0.23068(19) -0.03866(14) 0.0471(4) Uani 1 1 d . . .
C5 C 0.1250(3) 0.1697(3) -0.13261(18) 0.0669(6) Uani 1 1 d . . .
H5A H 0.1191 0.0716 -0.1124 0.100 Uiso 1 1 calc R . .
H5B H 0.2123 0.1954 -0.2006 0.100 Uiso 1 1 calc R . .
H5C H 0.0139 0.2030 -0.1451 0.100 Uiso 1 1 calc R . .
C6 C 0.7755(3) 0.3655(3) 0.3502(2) 0.0657(5) Uani 1 1 d . . .
H6A H 0.6920 0.3856 0.4146 0.099 Uiso 1 1 calc R . .
H6B H 0.8330 0.4488 0.3082 0.099 Uiso 1 1 calc R . .
H6C H 0.8601 0.3034 0.3754 0.099 Uiso 1 1 calc R . .
C7 C 0.6842(2) 0.30084(16) 0.27585(14) 0.0415(3) Uani 1 1 d . . .
C8 C 0.7543(2) 0.25557(16) 0.17364(14) 0.0411(3) Uani 1 1 d . . .
H8A H 0.8712 0.2577 0.1374 0.049 Uiso 1 1 calc R . .
C9 C 0.61654(19) 0.20732(14) 0.13745(12) 0.0359(3) Uani 1 1 d . . .
C10 C 0.6149(2) 0.15102(19) 0.03218(15) 0.0479(4) Uani 1 1 d . . .
H10A H 0.4975 0.1265 0.0313 0.072 Uiso 1 1 calc R . .
H10B H 0.6862 0.0712 0.0303 0.072 Uiso 1 1 calc R . .
H10C H 0.6598 0.2191 -0.0328 0.072 Uiso 1 1 calc R . .
C11 C 0.28788(17) 0.19141(14) 0.22746(12) 0.0324(3) Uani 1 1 d . . .
H11A H 0.2220 0.2448 0.2823 0.039 Uiso 1 1 calc R . .
C12 C 0.23653(18) 0.04269(14) 0.27337(11) 0.0326(3) Uani 1 1 d . . .
C13 C 0.3530(2) -0.06356(16) 0.26734(14) 0.0407(3) Uani 1 1 d . . .
H13A H 0.4698 -0.0453 0.2338 0.049 Uiso 1 1 calc R . .
C14 C 0.2959(2) -0.19818(16) 0.31139(15) 0.0441(4) Uani 1 1 d . . .
H14A H 0.3753 -0.2690 0.3069 0.053 Uiso 1 1 calc R . .
C15 C 0.1242(2) -0.22749(15) 0.36126(13) 0.0386(3) Uani 1 1 d . . .
C16 C 0.00591(18) -0.11872(15) 0.37050(12) 0.0365(3) Uani 1 1 d . . .
C17 C 0.06290(18) 0.01387(14) 0.32595(12) 0.0358(3) Uani 1 1 d . . .
H17A H -0.0158 0.0852 0.3311 0.043 Uiso 1 1 calc R . .
C18 C -0.2867(2) -0.0542(2) 0.43594(17) 0.0537(4) Uani 1 1 d . . .
H18A H -0.3979 -0.0950 0.4741 0.081 Uiso 1 1 calc R . .
H18B H -0.2947 -0.0059 0.3624 0.081 Uiso 1 1 calc R . .
H18C H -0.2527 0.0089 0.4794 0.081 Uiso 1 1 calc R . .
O3 O -0.2644(2) -0.43622(15) 0.56521(15) 0.0749(5) Uani 1 1 d D . .
H101 H -0.181(3) -0.401(4) 0.516(2) 0.110(11) Uiso 1 1 d D . .
H100 H -0.338(3) -0.385(2) 0.5952(19) 0.067(7) Uiso 1 1 d D . .

loop_
_atom_site_aniso_label
_atom_site_aniso_U_11
_atom_site_aniso_U_22
_atom_site_aniso_U_33
_atom_site_aniso_U_23
_atom_site_aniso_U_13
_atom_site_aniso_U_12
N1 0.0372(6) 0.0306(5) 0.0402(6) -0.0034(4) -0.0117(5) -0.0013(4)
N2 0.0415(7) 0.0397(6) 0.0425(7) -0.0102(5) -0.0133(5) 0.0015(5)
N3 0.0319(6) 0.0324(5) 0.0388(6) -0.0117(4) -0.0072(4) -0.0015(4)
N4 0.0400(6) 0.0389(6) 0.0391(6) -0.0132(5) -0.0116(5) 0.0011(5)
O1 0.0488(7) 0.0318(5) 0.0711(8) 0.0024(5) -0.0041(6) -0.0015(5)
O2 0.0355(6) 0.0422(6) 0.0687(8) 0.0047(5) 0.0001(5) -0.0011(5)
C1 0.1002(17) 0.0332(8) 0.0783(14) -0.0039(8) -0.0312(12) -0.0074(9)
C2 0.0485(9) 0.0325(7) 0.0531(9) 0.0010(6) -0.0121(7) -0.0024(6)
C3 0.0603(11) 0.0511(10) 0.0486(9) 0.0071(7) -0.0173(8) -0.0008(8)
C4 0.0433(8) 0.0574(10) 0.0415(8) -0.0066(7) -0.0123(6) 0.0036(7)
C5 0.0700(13) 0.0876(16) 0.0503(10) -0.0190(10) -0.0234(9) 0.0088(11)
C6 0.0590(12) 0.0766(14) 0.0749(13) -0.0299(11) -0.0297(10) -0.0069(10)
C7 0.0404(8) 0.0389(7) 0.0489(8) -0.0087(6) -0.0163(6) -0.0024(6)
C8 0.0322(7) 0.0410(7) 0.0499(8) -0.0083(6) -0.0078(6) -0.0022(5)
C9 0.0354(7) 0.0313(6) 0.0403(7) -0.0081(5) -0.0049(5) -0.0006(5)
C10 0.0495(9) 0.0498(9) 0.0451(8) -0.0188(7) -0.0026(7) -0.0026(7)
C11 0.0305(6) 0.0311(6) 0.0360(6) -0.0071(5) -0.0066(5) -0.0013(5)
C12 0.0331(6) 0.0307(6) 0.0343(6) -0.0038(5) -0.0094(5) -0.0002(5)
C13 0.0336(7) 0.0366(7) 0.0487(8) -0.0031(6) -0.0048(6) 0.0024(5)
C14 0.0391(8) 0.0339(7) 0.0558(9) -0.0032(6) -0.0060(7) 0.0067(6)
C15 0.0423(8) 0.0316(6) 0.0407(7) -0.0009(5) -0.0099(6) -0.0011(5)
C16 0.0312(6) 0.0378(7) 0.0386(7) -0.0017(5) -0.0067(5) -0.0013(5)
C17 0.0335(7) 0.0330(6) 0.0402(7) -0.0029(5) -0.0086(5) 0.0022(5)
C18 0.0348(8) 0.0578(10) 0.0613(11) -0.0009(8) -0.0018(7) 0.0045(7)
O3 0.0812(11) 0.0412(7) 0.0795(10) 0.0009(7) 0.0240(9) 0.0155(7)

loop_
_atom_type_symbol
_atom_type_description
_atom_type_scat_dispersion_real
_atom_type_scat_dispersion_imag
_atom_type_scat_source
C C 0.0033 0.0016 'International Tables Vol C Tables 4.2.6.8 and 6.1.1.4'
H H 0.0000 0.0000 'International Tables Vol C Tables 4.2.6.8 and 6.1.1.4'
N N 0.0061 0.0033 'International Tables Vol C Tables 4.2.6.8 and 6.1.1.4'
O O 0.0106 0.0060 'International Tables Vol C Tables 4.2.6.8 and 6.1.1.4'

loop_
_geom_angle_atom_site_label_1
_geom_angle_atom_site_label_2
_geom_angle_atom_site_label_3
_geom_angle
_geom_angle_site_symmetry_1
_geom_angle_site_symmetry_3
_geom_angle_publ_flag
C2 N1 N2 112.39(13) . . ?
C2 N1 C11 125.88(13) . . ?
N2 N1 C11 121.47(11) . . ?
C4 N2 N1 104.62(13) . . ?
C9 N3 N4 111.79(12) . . ?
C9 N3 C11 131.61(12) . . ?
N4 N3 C11 116.59(11) . . ?
C7 N4 N3 105.34(12) . . ?
C16 O2 C18 117.35(13) . . ?
N1 C2 C3 105.62(15) . . ?
N1 C2 C1 123.27(16) . . ?
C3 C2 C1 131.10(17) . . ?
C2 C3 C4 106.34(15) . . ?
N2 C4 C3 111.03(15) . . ?
N2 C4 C5 120.75(17) . . ?
C3 C4 C5 128.22(17) . . ?
N4 C7 C8 110.66(13) . . ?
N4 C7 C6 120.37(16) . . ?
C8 C7 C6 128.96(16) . . ?
C9 C8 C7 106.50(14) . . ?
N3 C9 C8 105.71(13) . . ?
N3 C9 C10 124.70(13) . . ?
C8 C9 C10 129.57(14) . . ?
N1 C11 N3 110.48(11) . . ?
N1 C11 C12 112.30(11) . . ?
N3 C11 C12 114.66(11) . . ?
C13 C12 C17 119.16(13) . . ?
C13 C12 C11 123.47(13) . . ?
C17 C12 C11 117.36(12) . . ?
C12 C13 C14 120.20(14) . . ?
C15 C14 C13 120.88(14) . . ?
O1 C15 C14 124.59(14) . . ?
O1 C15 C16 116.38(13) . . ?
C14 C15 C16 119.03(13) . . ?
O2 C16 C17 125.94(13) . . ?
O2 C16 C15 114.31(13) . . ?
C17 C16 C15 119.74(13) . . ?
C16 C17 C12 120.94(13) . . ?

loop_
_geom_bond_atom_site_label_1
_geom_bond_atom_site_label_2
_geom_bond_distance
_geom_bond_site_symmetry_2
_geom_bond_publ_flag
N1 C2 1.3641(19) . ?
N1 N2 1.3633(18) . ?
N1 C11 1.4578(18) . ?
N2 C4 1.330(2) . ?
N3 C9 1.3620(18) . ?
N3 N4 1.3659(17) . ?
N3 C11 1.4652(18) . ?
N4 C7 1.326(2) . ?
O1 C15 1.3564(18) . ?
O2 C16 1.3620(18) . ?
O2 C18 1.424(2) . ?
C1 C2 1.488(3) . ?
C2 C3 1.370(3) . ?
C3 C4 1.403(3) . ?
C4 C5 1.496(3) . ?
C6 C7 1.497(2) . ?
C7 C8 1.399(2) . ?
C8 C9 1.374(2) . ?
C9 C10 1.491(2) . ?
C11 C12 1.5137(19) . ?
C12 C13 1.381(2) . ?
C12 C17 1.391(2) . ?
C13 C14 1.394(2) . ?
C14 C15 1.371(2) . ?
C15 C16 1.411(2) . ?
C16 C17 1.377(2) . ?

loop_
_cod_related_entry_id
_cod_related_entry_database
_cod_related_entry_code
1 ChemSpider 30652608
